data_1560530
loop_
_publ_author_name
'Zhang, Jie'
'Xie, Zuowei'

_publ_section_title
;
 Tandem [4 + 2]/[2 + 2] cycloaddition of o-carboryne with enynes: facile
 construction of carborane-fused tricyclics
;
_journal_issue 15
_journal_name_full 'Chemical Science'
_journal_page_first 5616
_journal_page_last 5620
_journal_paper_doi 10.1039/D0SC07047E
_journal_volume 12
_journal_year 2021
_chemical_formula_sum 'C44 H60 B20'
_chemical_formula_weight 805.12
_space_group_crystal_system monoclinic
_space_group_IT_number 14
_space_group_name_Hall '-P 2yn'
_space_group_name_H-M_alt 'P 1 21/n 1'
_atom_sites_solution_hydrogens geom
_audit_creation_method SHELXL-2014/6
_audit_update_record
;
2020-12-23 deposited with the CCDC.	2021-02-22 downloaded from the CCDC.
;
_cell_angle_alpha 90
_cell_angle_beta 94.0010(14)
_cell_angle_gamma 90
_cell_formula_units_Z 4
_cell_length_a 11.4361(6)
_cell_length_b 19.1205(10)
_cell_length_c 21.4742(9)
_cell_measurement_reflns_used 800
_cell_measurement_temperature 296(2)
_cell_measurement_theta_max 15
_cell_measurement_theta_min 15
_cell_volume 4684.2(4)
_computing_cell_refinement 'BRUKER D8VENTURE DIFFRACTOMETER'
_computing_data_collection 'BRUKER D8VENTURE DIFFRACTOMETER'
_computing_data_reduction 'BRUKER D8VENTURE DIFFRACTOMETER'
_computing_molecular_graphics 'BRUKER SHELXTL'
_computing_publication_material 'BRUKER SHELXTL'
_computing_structure_refinement 'SHELXL-2014/6 (Sheldrick, 2014)'
_diffrn_ambient_temperature 296(2)
_diffrn_measured_fraction_theta_full 0.997
_diffrn_measured_fraction_theta_max 0.997
_diffrn_measurement_device_type 'BRUKER D8VENTURE DIFFRACTOMETER'
_diffrn_measurement_method 'PHI & OMEGA SCAN'
_diffrn_radiation_type MoK\a
_diffrn_radiation_wavelength 0.71073
_diffrn_reflns_av_R_equivalents 0.0370
_diffrn_reflns_av_unetI/netI 0.0172
_diffrn_reflns_Laue_measured_fraction_full 0.997
_diffrn_reflns_Laue_measured_fraction_max 0.997
_diffrn_reflns_limit_h_max 13
_diffrn_reflns_limit_h_min -13
_diffrn_reflns_limit_k_max 22
_diffrn_reflns_limit_k_min -22
_diffrn_reflns_limit_l_max 25
_diffrn_reflns_limit_l_min -25
_diffrn_reflns_number 111051
_diffrn_reflns_point_group_measured_fraction_full 0.997
_diffrn_reflns_point_group_measured_fraction_max 0.997
_diffrn_reflns_theta_full 25.242
_diffrn_reflns_theta_max 25.248
_diffrn_reflns_theta_min 2.233
_exptl_absorpt_coefficient_mu 0.058
_exptl_absorpt_correction_T_max 0.7456
_exptl_absorpt_correction_T_min 0.6556
_exptl_absorpt_correction_type multi-scan
_exptl_crystal_colour colourless
_exptl_crystal_density_diffrn 1.142
_exptl_crystal_description block
_exptl_crystal_F_000 1696
_exptl_crystal_size_max 0.500
_exptl_crystal_size_mid 0.400
_exptl_crystal_size_min 0.300
_refine_diff_density_max 0.241
_refine_diff_density_min -0.250
_refine_diff_density_rms 0.056
_refine_ls_extinction_method none
_refine_ls_goodness_of_fit_ref 1.040
_refine_ls_hydrogen_treatment constr
_refine_ls_matrix_type full
_refine_ls_number_parameters 577
_refine_ls_number_reflns 8457
_refine_ls_number_restraints 0
_refine_ls_restrained_S_all 1.040
_refine_ls_R_factor_all 0.0670
_refine_ls_R_factor_gt 0.0526
_refine_ls_shift/su_max 0.000
_refine_ls_shift/su_mean 0.000
_refine_ls_structure_factor_coef Fsqd
_refine_ls_weighting_details 'w=1/[\s^2^(Fo^2^)+(0.0923P)^2^+1.2953P] where P=(Fo^2^+2Fc^2^)/3'
_refine_ls_weighting_scheme calc
_refine_ls_wR_factor_gt 0.1472
_refine_ls_wR_factor_ref 0.1633
_reflns_Friedel_coverage 0.000
_reflns_number_gt 6767
_reflns_number_total 8457
_reflns_threshold_expression 'I > 2\s(I)'
_cod_data_source_file d0sc07047e2.cif
_cod_data_source_block 3i
_cod_depositor_comments 'Adding full bibliography for 1560527--1560539.cif.'
_cod_original_sg_symbol_H-M 'P 21/n'
_cod_database_code 1560530
_shelx_space_group_comment
;
The symmetry employed for this shelxl refinement is uniquely defined
by the following loop, which should always be used as a source of
symmetry information in preference to the above space-group names.
They are only intended as comments.
;
_shelx_estimated_absorpt_t_min 0.972
_shelx_estimated_absorpt_t_max 0.983
_shelxl_version_number 2014/6

loop_
_space_group_symop_operation_xyz
'x, y, z'
'-x+1/2, y+1/2, -z+1/2'
'-x, -y, -z'
'x-1/2, -y-1/2, z-1/2'

loop_
_atom_site_label
_atom_site_type_symbol
_atom_site_fract_x
_atom_site_fract_y
_atom_site_fract_z
_atom_site_U_iso_or_equiv
_atom_site_adp_type
_atom_site_occupancy
_atom_site_site_symmetry_order
_atom_site_calc_flag
_atom_site_refinement_flags_posn
_atom_site_refinement_flags_adp
_atom_site_refinement_flags_occupancy
_atom_site_disorder_assembly
_atom_site_disorder_group
C1 C 1.03808(13) 0.77190(8) 0.08174(7) 0.0374(4) Uani 1 1 d . . . . .
C2 C 0.95322(13) 0.83806(8) 0.05691(7) 0.0368(4) Uani 1 1 d . . . . .
C11 C 0.62728(14) 0.62518(9) 0.21205(7) 0.0394(4) Uani 1 1 d . . . . .
C12 C 0.52780(14) 0.67902(9) 0.17932(7) 0.0405(4) Uani 1 1 d . . . . .
C21 C 0.97672(13) 0.71318(8) 0.11262(7) 0.0365(3) Uani 1 1 d . . . . .
C22 C 1.03807(15) 0.64297(9) 0.11604(9) 0.0496(4) Uani 1 1 d . . . . .
H22A H 1.0070 0.6161 0.1494 0.060 Uiso 1 1 calc R U . . .
H22B H 1.1206 0.6509 0.1273 0.060 Uiso 1 1 calc R U . . .
C23 C 1.02733(18) 0.59846(11) 0.05593(11) 0.0650(6) Uani 1 1 d . . . . .
H23A H 1.0507 0.6272 0.0217 0.078 Uiso 1 1 calc R U . . .
H23B H 1.0830 0.5602 0.0609 0.078 Uiso 1 1 calc R U . . .
C24 C 0.90905(18) 0.56814(9) 0.03749(10) 0.0549(5) Uani 1 1 d . . . . .
C25 C 0.8554(2) 0.58168(11) -0.02058(10) 0.0680(6) Uani 1 1 d . . . . .
H25A H 0.8914 0.6121 -0.0472 0.082 Uiso 1 1 calc R U . . .
C26 C 0.7510(2) 0.55187(14) -0.04034(13) 0.0798(7) Uani 1 1 d . . . . .
H26A H 0.7165 0.5624 -0.0797 0.096 Uiso 1 1 calc R U . . .
C27 C 0.6973(2) 0.50671(15) -0.00258(14) 0.0869(8) Uani 1 1 d . . . . .
H27A H 0.6267 0.4857 -0.0162 0.104 Uiso 1 1 calc R U . . .
C28 C 0.7490(2) 0.49222(14) 0.05657(14) 0.0859(8) Uani 1 1 d . . . . .
H28A H 0.7127 0.4616 0.0828 0.103 Uiso 1 1 calc R U . . .
C29 C 0.8538(2) 0.52317(11) 0.07642(11) 0.0691(6) Uani 1 1 d . . . . .
H29A H 0.8875 0.5138 0.1162 0.083 Uiso 1 1 calc R U . . .
C30 C 0.82177(13) 0.83278(8) 0.06421(7) 0.0382(4) Uani 1 1 d . . . . .
H30A H 0.7844 0.8126 0.0265 0.046 Uiso 1 1 calc R U . . .
H30B H 0.7906 0.8796 0.0685 0.046 Uiso 1 1 calc R U . . .
C31 C 0.78923(13) 0.78866(8) 0.12038(7) 0.0348(3) Uani 1 1 d . . . . .
C32 C 0.77387(15) 0.83320(9) 0.17887(8) 0.0424(4) Uani 1 1 d . . . . .
H32A H 0.8495 0.8523 0.1934 0.051 Uiso 1 1 calc R U . . .
H32B H 0.7478 0.8031 0.2116 0.051 Uiso 1 1 calc R U . . .
C33 C 0.68521(18) 0.89430(10) 0.16827(9) 0.0541(5) Uani 1 1 d . . . . .
H33A H 0.7290 0.9374 0.1650 0.065 Uiso 1 1 calc R U . . .
H33B H 0.6410 0.8869 0.1286 0.065 Uiso 1 1 calc R U . . .
C34 C 0.59953(17) 0.90370(9) 0.21801(9) 0.0501(4) Uani 1 1 d . . . . .
C35 C 0.4909(2) 0.93238(13) 0.20172(11) 0.0706(6) Uani 1 1 d . . . . .
H35A H 0.4729 0.9464 0.1607 0.085 Uiso 1 1 calc R U . . .
C36 C 0.4089(2) 0.94067(16) 0.24481(13) 0.0895(8) Uani 1 1 d . . . . .
H36A H 0.3365 0.9605 0.2328 0.107 Uiso 1 1 calc R U . . .
C37 C 0.4329(2) 0.92010(16) 0.30500(13) 0.0886(8) Uani 1 1 d . . . . .
H37A H 0.3767 0.9251 0.3340 0.106 Uiso 1 1 calc R U . . .
C38 C 0.5406(2) 0.89200(14) 0.32267(11) 0.0805(7) Uani 1 1 d . . . . .
H38A H 0.5576 0.8780 0.3638 0.097 Uiso 1 1 calc R U . . .
C39 C 0.6239(2) 0.88439(12) 0.27950(10) 0.0644(6) Uani 1 1 d . . . . .
H39A H 0.6971 0.8661 0.2920 0.077 Uiso 1 1 calc R U . . .
C40 C 0.87092(13) 0.72588(8) 0.13307(6) 0.0334(3) Uani 1 1 d . . . . .
C41 C 0.77168(13) 0.68354(8) 0.15225(7) 0.0342(3) Uani 1 1 d . . . . .
C42 C 0.75216(14) 0.64062(8) 0.19933(7) 0.0368(3) Uani 1 1 d . . . . .
C43 C 0.84533(15) 0.61076(9) 0.24505(7) 0.0417(4) Uani 1 1 d . . . . .
H43A H 0.9128 0.5976 0.2227 0.050 Uiso 1 1 calc R U . . .
H43B H 0.8152 0.5688 0.2636 0.050 Uiso 1 1 calc R U . . .
C44 C 0.88448(17) 0.66227(10) 0.29707(9) 0.0515(4) Uani 1 1 d . . . . .
H44A H 0.9244 0.7015 0.2792 0.062 Uiso 1 1 calc R U . . .
H44B H 0.8161 0.6802 0.3161 0.062 Uiso 1 1 calc R U . . .
C45 C 0.96538(15) 0.62807(9) 0.34647(8) 0.0435(4) Uani 1 1 d . . . . .
C46 C 1.08128(16) 0.61562(11) 0.33664(10) 0.0576(5) Uani 1 1 d . . . . .
H46A H 1.1105 0.6296 0.2993 0.069 Uiso 1 1 calc R U . . .
C47 C 1.15459(17) 0.58291(12) 0.38108(12) 0.0671(6) Uani 1 1 d . . . . .
H47A H 1.2324 0.5746 0.3734 0.081 Uiso 1 1 calc R U . . .
C48 C 1.1134(2) 0.56264(11) 0.43639(11) 0.0676(6) Uani 1 1 d . . . . .
H48A H 1.1628 0.5406 0.4665 0.081 Uiso 1 1 calc R U . . .
C49 C 0.9989(2) 0.57495(12) 0.44707(10) 0.0680(6) Uani 1 1 d . . . . .
H49A H 0.9705 0.5614 0.4848 0.082 Uiso 1 1 calc R U . . .
C50 C 0.92518(17) 0.60725(11) 0.40246(9) 0.0567(5) Uani 1 1 d . . . . .
H50A H 0.8473 0.6151 0.4103 0.068 Uiso 1 1 calc R U . . .
C51 C 0.68552(13) 0.72952(8) 0.11253(7) 0.0347(3) Uani 1 1 d . . . . .
C52 C 0.56895(14) 0.74156(9) 0.14245(7) 0.0398(4) Uani 1 1 d . . . . .
H52A H 0.5775 0.7816 0.1702 0.048 Uiso 1 1 calc R U . . .
H52B H 0.5090 0.7529 0.1098 0.048 Uiso 1 1 calc R U . . .
C53 C 0.66842(14) 0.70288(9) 0.04471(7) 0.0384(4) Uani 1 1 d . . . . .
H53A H 0.7441 0.7034 0.0269 0.046 Uiso 1 1 calc R U . . .
H53B H 0.6429 0.6545 0.0458 0.046 Uiso 1 1 calc R U . . .
C54 C 0.58138(15) 0.74329(10) 0.00077(8) 0.0474(4) Uani 1 1 d . . . . .
H54A H 0.5031 0.7385 0.0150 0.057 Uiso 1 1 calc R U . . .
H54B H 0.6017 0.7926 0.0017 0.057 Uiso 1 1 calc R U . . .
C55 C 0.58261(17) 0.71643(9) -0.06510(8) 0.0491(4) Uani 1 1 d . . . . .
C56 C 0.6758(2) 0.72966(12) -0.10073(9) 0.0676(6) Uani 1 1 d . . . . .
H56A H 0.7378 0.7571 -0.0844 0.081 Uiso 1 1 calc R U . . .
C57 C 0.6786(3) 0.70306(18) -0.15994(12) 0.1016(10) Uani 1 1 d . . . . .
H57A H 0.7421 0.7128 -0.1834 0.122 Uiso 1 1 calc R U . . .
C58 C 0.5894(5) 0.6626(2) -0.18457(13) 0.1213(15) Uani 1 1 d . . . . .
H58A H 0.5926 0.6438 -0.2243 0.146 Uiso 1 1 calc R U . . .
C59 C 0.4954(4) 0.64975(18) -0.15086(17) 0.1162(12) Uani 1 1 d . . . . .
H59A H 0.4333 0.6231 -0.1682 0.139 Uiso 1 1 calc R U . . .
C60 C 0.4913(2) 0.67594(13) -0.09086(11) 0.0794(7) Uani 1 1 d . . . . .
H60A H 0.4272 0.6663 -0.0679 0.095 Uiso 1 1 calc R U . . .
B3 B 1.04920(17) 0.85093(11) 0.12140(9) 0.0443(4) Uani 1 1 d . . . . .
H3 H 1.0222 0.8588 0.1691 0.053 Uiso 1 1 calc R U . . .
B4 B 1.17488(17) 0.80218(12) 0.10667(10) 0.0506(5) Uani 1 1 d . . . . .
H4 H 1.2300 0.7781 0.1448 0.061 Uiso 1 1 calc R U . . .
B5 B 1.15055(17) 0.76032(12) 0.03331(10) 0.0487(5) Uani 1 1 d . . . . .
H5 H 1.1905 0.7094 0.0240 0.058 Uiso 1 1 calc R U . . .
B6 B 1.00802(17) 0.78218(11) 0.00238(9) 0.0429(4) Uani 1 1 d . . . . .
H6 H 0.9544 0.7456 -0.0270 0.051 Uiso 1 1 calc R U . . .
B7 B 1.02758(18) 0.91592(11) 0.06343(10) 0.0489(5) Uani 1 1 d . . . . .
H7 H 0.9864 0.9664 0.0732 0.059 Uiso 1 1 calc R U . . .
B8 B 1.1708(2) 0.89412(13) 0.09400(11) 0.0568(6) Uani 1 1 d . . . . .
H8 H 1.2243 0.9306 0.1236 0.068 Uiso 1 1 calc R U . . .
B9 B 1.23405(19) 0.83818(13) 0.03962(11) 0.0580(6) Uani 1 1 d . . . . .
H9 H 1.3289 0.8383 0.0340 0.070 Uiso 1 1 calc R U . . .
B10 B 1.12954(19) 0.82559(13) -0.02522(10) 0.0543(5) Uani 1 1 d . . . . .
H10 H 1.1559 0.8176 -0.0730 0.065 Uiso 1 1 calc R U . . .
B11 B 1.00183(18) 0.87380(11) -0.00965(9) 0.0470(5) Uani 1 1 d . . . . .
H11 H 0.9437 0.8970 -0.0471 0.056 Uiso 1 1 calc R U . . .
B12 B 1.14253(19) 0.90855(13) 0.01242(11) 0.0573(6) Uani 1 1 d . . . . .
H12 H 1.1776 0.9543 -0.0111 0.069 Uiso 1 1 calc R U . . .
B13 B 0.53621(18) 0.59510(11) 0.15000(9) 0.0461(5) Uani 1 1 d . . . . .
H13 H 0.5657 0.5821 0.1037 0.055 Uiso 1 1 calc R U . . .
B14 B 0.5719(2) 0.54198(12) 0.21620(10) 0.0529(5) Uani 1 1 d . . . . .
H14 H 0.6252 0.4944 0.2130 0.064 Uiso 1 1 calc R U . . .
B15 B 0.58482(19) 0.59633(12) 0.28350(10) 0.0528(5) Uani 1 1 d . . . . .
H15 H 0.6459 0.5834 0.3237 0.063 Uiso 1 1 calc R U . . .
B16 B 0.55943(18) 0.68396(12) 0.25953(9) 0.0465(5) Uani 1 1 d . . . . .
H16 H 0.6042 0.7281 0.2839 0.056 Uiso 1 1 calc R U . . .
B17 B 0.40044(18) 0.63536(13) 0.15879(10) 0.0537(5) Uani 1 1 d . . . . .
H17 H 0.3412 0.6486 0.1179 0.064 Uiso 1 1 calc R U . . .
B18 B 0.4245(2) 0.54789(14) 0.18368(11) 0.0629(6) Uani 1 1 d . . . . .
H18 H 0.3801 0.5034 0.1596 0.075 Uiso 1 1 calc R U . . .
B19 B 0.4538(2) 0.54852(15) 0.26590(12) 0.0676(7) Uani 1 1 d . . . . .
H19 H 0.4285 0.5045 0.2951 0.081 Uiso 1 1 calc R U . . .
B20 B 0.4470(2) 0.63680(15) 0.29208(10) 0.0626(6) Uani 1 1 d . . . . .
H20 H 0.4172 0.6502 0.3382 0.075 Uiso 1 1 calc R U . . .
B21 B 0.41399(19) 0.69050(14) 0.22593(10) 0.0556(6) Uani 1 1 d . . . . .
H21 H 0.3636 0.7393 0.2285 0.067 Uiso 1 1 calc R U . . .
B22 B 0.3482(2) 0.60667(16) 0.23021(11) 0.0676(7) Uani 1 1 d . . . . .
H22 H 0.2540 0.6006 0.2361 0.081 Uiso 1 1 calc R U . . .

loop_
_atom_site_aniso_label
_atom_site_aniso_U_11
_atom_site_aniso_U_22
_atom_site_aniso_U_33
_atom_site_aniso_U_23
_atom_site_aniso_U_13
_atom_site_aniso_U_12
C1 0.0323(8) 0.0423(9) 0.0374(8) 0.0029(7) 0.0021(6) 0.0040(6)
C2 0.0373(8) 0.0384(8) 0.0346(8) 0.0044(6) 0.0009(6) 0.0021(7)
C11 0.0392(9) 0.0442(9) 0.0350(8) 0.0047(7) 0.0032(6) 0.0006(7)
C12 0.0348(8) 0.0527(10) 0.0344(8) 0.0010(7) 0.0039(6) 0.0044(7)
C21 0.0339(8) 0.0403(9) 0.0353(8) 0.0027(6) 0.0021(6) 0.0060(6)
C22 0.0396(9) 0.0466(10) 0.0634(11) 0.0067(8) 0.0102(8) 0.0115(7)
C23 0.0595(12) 0.0494(11) 0.0889(15) -0.0129(10) 0.0251(11) 0.0109(9)
C24 0.0603(12) 0.0410(10) 0.0653(12) -0.0083(9) 0.0182(9) 0.0121(8)
C25 0.0909(17) 0.0527(12) 0.0616(13) -0.0093(10) 0.0137(12) 0.0112(11)
C26 0.0892(18) 0.0693(15) 0.0800(16) -0.0191(13) 0.0003(14) 0.0142(14)
C27 0.0638(14) 0.0890(19) 0.108(2) -0.0443(17) 0.0036(14) 0.0033(13)
C28 0.0882(18) 0.0752(16) 0.0975(19) -0.0147(14) 0.0298(15) -0.0220(14)
C29 0.0809(15) 0.0561(12) 0.0708(14) 0.0013(10) 0.0096(11) -0.0044(11)
C30 0.0366(8) 0.0409(9) 0.0372(8) 0.0060(7) 0.0027(6) 0.0059(7)
C31 0.0327(8) 0.0382(8) 0.0335(8) 0.0039(6) 0.0028(6) 0.0068(6)
C32 0.0434(9) 0.0445(9) 0.0397(9) -0.0033(7) 0.0058(7) 0.0067(7)
C33 0.0616(12) 0.0426(10) 0.0600(11) 0.0013(8) 0.0178(9) 0.0123(8)
C34 0.0558(11) 0.0394(9) 0.0560(11) -0.0118(8) 0.0113(8) 0.0051(8)
C35 0.0661(14) 0.0813(15) 0.0657(13) -0.0053(11) 0.0127(10) 0.0242(12)
C36 0.0626(15) 0.121(2) 0.0872(18) -0.0147(16) 0.0191(13) 0.0244(14)
C37 0.0748(17) 0.117(2) 0.0780(17) -0.0216(15) 0.0320(13) 0.0050(15)
C38 0.0959(19) 0.0966(18) 0.0507(12) -0.0167(12) 0.0169(12) 0.0074(15)
C39 0.0684(13) 0.0705(14) 0.0547(12) -0.0180(10) 0.0071(10) 0.0102(11)
C40 0.0343(8) 0.0369(8) 0.0287(7) 0.0023(6) 0.0002(6) 0.0045(6)
C41 0.0338(8) 0.0369(8) 0.0321(7) -0.0001(6) 0.0044(6) 0.0068(6)
C42 0.0375(8) 0.0372(8) 0.0356(8) 0.0019(6) 0.0021(6) 0.0043(6)
C43 0.0423(9) 0.0429(9) 0.0397(8) 0.0076(7) 0.0022(7) 0.0068(7)
C44 0.0548(11) 0.0467(10) 0.0515(10) 0.0039(8) -0.0070(8) 0.0043(8)
C45 0.0421(9) 0.0425(9) 0.0450(9) -0.0013(7) -0.0039(7) 0.0018(7)
C46 0.0453(10) 0.0671(13) 0.0607(12) 0.0053(10) 0.0065(9) -0.0024(9)
C47 0.0380(10) 0.0718(14) 0.0901(16) -0.0013(12) -0.0061(10) 0.0058(9)
C48 0.0700(14) 0.0600(13) 0.0686(14) -0.0002(10) -0.0251(11) 0.0162(10)
C49 0.0875(16) 0.0702(14) 0.0464(11) 0.0108(10) 0.0046(10) 0.0173(12)
C50 0.0495(11) 0.0678(13) 0.0537(11) 0.0071(9) 0.0103(8) 0.0138(9)
C51 0.0327(8) 0.0382(8) 0.0335(8) 0.0031(6) 0.0046(6) 0.0066(6)
C52 0.0362(8) 0.0461(9) 0.0374(8) 0.0018(7) 0.0053(7) 0.0098(7)
C53 0.0385(8) 0.0428(9) 0.0339(8) 0.0006(7) 0.0032(6) 0.0051(7)
C54 0.0428(9) 0.0571(11) 0.0411(9) -0.0006(8) -0.0046(7) 0.0085(8)
C55 0.0609(11) 0.0463(10) 0.0383(9) 0.0050(7) -0.0097(8) 0.0059(8)
C56 0.0888(16) 0.0686(14) 0.0460(11) 0.0098(10) 0.0102(10) 0.0064(12)
C57 0.154(3) 0.106(2) 0.0466(13) 0.0142(14) 0.0205(16) 0.037(2)
C58 0.203(4) 0.110(3) 0.0458(15) -0.0154(16) -0.029(2) 0.055(3)
C59 0.151(3) 0.103(2) 0.086(2) -0.0322(19) -0.058(2) 0.006(2)
C60 0.0834(17) 0.0799(16) 0.0705(15) -0.0024(12) -0.0261(12) -0.0093(13)
B3 0.0425(10) 0.0487(11) 0.0406(10) -0.0015(8) -0.0044(8) -0.0013(8)
B4 0.0347(10) 0.0615(13) 0.0548(12) 0.0077(10) -0.0036(9) -0.0004(9)
B5 0.0352(10) 0.0585(12) 0.0535(12) 0.0031(10) 0.0116(8) 0.0031(9)
B6 0.0407(10) 0.0531(11) 0.0356(9) -0.0009(8) 0.0079(8) -0.0010(8)
B7 0.0496(11) 0.0423(11) 0.0539(12) 0.0049(9) -0.0020(9) -0.0064(9)
B8 0.0473(12) 0.0594(14) 0.0621(13) 0.0030(11) -0.0071(10) -0.0109(10)
B9 0.0353(10) 0.0724(15) 0.0666(14) 0.0116(12) 0.0063(9) -0.0064(10)
B10 0.0453(11) 0.0709(15) 0.0481(11) 0.0082(10) 0.0124(9) -0.0045(10)
B11 0.0443(11) 0.0558(12) 0.0408(10) 0.0121(9) 0.0037(8) -0.0045(9)
B12 0.0478(12) 0.0607(14) 0.0633(13) 0.0155(11) 0.0036(10) -0.0124(10)
B13 0.0450(11) 0.0505(12) 0.0426(10) 0.0008(9) 0.0005(8) -0.0045(9)
B14 0.0560(12) 0.0486(12) 0.0538(12) 0.0093(9) 0.0011(10) -0.0095(10)
B15 0.0515(12) 0.0673(14) 0.0399(10) 0.0139(10) 0.0053(9) -0.0070(10)
B16 0.0453(11) 0.0630(13) 0.0320(9) 0.0008(8) 0.0075(8) 0.0044(9)
B17 0.0365(10) 0.0777(15) 0.0467(11) 0.0037(10) 0.0011(8) -0.0064(10)
B18 0.0559(13) 0.0715(16) 0.0603(14) 0.0080(12) -0.0016(11) -0.0207(11)
B19 0.0587(14) 0.0845(18) 0.0600(14) 0.0226(13) 0.0076(11) -0.0200(13)
B20 0.0516(13) 0.0949(19) 0.0426(11) 0.0107(11) 0.0134(10) -0.0034(12)
B21 0.0418(11) 0.0833(16) 0.0432(11) 0.0042(11) 0.0120(9) 0.0070(10)
B22 0.0439(12) 0.104(2) 0.0562(13) 0.0163(13) 0.0108(10) -0.0116(12)

loop_
_atom_type_symbol
_atom_type_description
_atom_type_scat_dispersion_real
_atom_type_scat_dispersion_imag
_atom_type_scat_source
C C 0.0033 0.0016 'International Tables Vol C Tables 4.2.6.8 and 6.1.1.4'
H H 0.0000 0.0000 'International Tables Vol C Tables 4.2.6.8 and 6.1.1.4'
B B 0.0013 0.0007 'International Tables Vol C Tables 4.2.6.8 and 6.1.1.4'

loop_
_geom_angle_atom_site_label_1
_geom_angle_atom_site_label_2
_geom_angle_atom_site_label_3
_geom_angle
_geom_angle_site_symmetry_1
_geom_angle_site_symmetry_3
_geom_angle_publ_flag
C21 C1 C2 115.51(12) . . ?
C21 C1 B4 123.87(13) . . ?
C2 C1 B4 110.03(13) . . ?
C21 C1 B5 124.15(14) . . ?
C2 C1 B5 110.38(12) . . ?
B4 C1 B5 61.96(12) . . ?
C21 C1 B6 116.99(13) . . ?
C2 C1 B6 61.59(10) . . ?
B4 C1 B6 112.56(13) . . ?
B5 C1 B6 61.62(11) . . ?
C21 C1 B3 117.04(13) . . ?
C2 C1 B3 60.98(10) . . ?
B4 C1 B3 61.29(11) . . ?
B5 C1 B3 112.08(13) . . ?
B6 C1 B3 112.84(13) . . ?
C30 C2 C1 118.35(13) . . ?
C30 C2 B11 119.47(13) . . ?
C1 C2 B11 110.85(12) . . ?
C30 C2 B7 122.37(14) . . ?
C1 C2 B7 111.09(12) . . ?
B11 C2 B7 62.20(11) . . ?
C30 C2 B3 120.24(13) . . ?
C1 C2 B3 61.67(10) . . ?
B11 C2 B3 112.85(13) . . ?
B7 C2 B3 61.72(11) . . ?
C30 C2 B6 115.70(13) . . ?
C1 C2 B6 61.09(10) . . ?
B11 C2 B6 61.86(11) . . ?
B7 C2 B6 112.92(13) . . ?
B3 C2 B6 112.99(13) . . ?
C42 C11 C12 115.78(13) . . ?
C42 C11 B14 123.39(14) . . ?
C12 C11 B14 110.71(13) . . ?
C42 C11 B13 117.00(13) . . ?
C12 C11 B13 61.37(11) . . ?
B14 C11 B13 61.84(11) . . ?
C42 C11 B15 123.56(14) . . ?
C12 C11 B15 110.34(13) . . ?
B14 C11 B15 62.07(12) . . ?
B13 C11 B15 112.67(14) . . ?
C42 C11 B16 116.68(14) . . ?
C12 C11 B16 61.60(10) . . ?
B14 C11 B16 112.82(14) . . ?
B13 C11 B16 113.42(13) . . ?
B15 C11 B16 61.41(12) . . ?
C52 C12 C11 118.69(13) . . ?
C52 C12 B17 122.45(14) . . ?
C11 C12 B17 110.73(14) . . ?
C52 C12 B21 118.53(15) . . ?
C11 C12 B21 111.11(13) . . ?
B17 C12 B21 62.89(12) . . ?
C52 C12 B13 120.74(13) . . ?
C11 C12 B13 61.51(10) . . ?
B17 C12 B13 61.38(12) . . ?
B21 C12 B13 113.34(15) . . ?
C52 C12 B16 114.90(14) . . ?
C11 C12 B16 61.53(10) . . ?
B17 C12 B16 113.38(13) . . ?
B21 C12 B16 61.79(11) . . ?
B13 C12 B16 113.49(13) . . ?
C40 C21 C1 118.04(14) . . ?
C40 C21 C22 124.87(15) . . ?
C1 C21 C22 117.05(13) . . ?
C21 C22 C23 116.02(16) . . ?
C24 C23 C22 116.84(16) . . ?
C25 C24 C29 118.1(2) . . ?
C25 C24 C23 120.2(2) . . ?
C29 C24 C23 121.5(2) . . ?
C26 C25 C24 121.9(2) . . ?
C27 C26 C25 120.1(3) . . ?
C26 C27 C28 119.3(2) . . ?
C29 C28 C27 120.2(2) . . ?
C28 C29 C24 120.3(2) . . ?
C2 C30 C31 114.26(12) . . ?
C40 C31 C32 113.04(12) . . ?
C40 C31 C30 113.00(12) . . ?
C32 C31 C30 112.59(13) . . ?
C40 C31 C51 84.59(11) . . ?
C32 C31 C51 110.06(12) . . ?
C30 C31 C51 120.70(12) . . ?
C31 C32 C33 114.04(14) . . ?
C34 C33 C32 115.79(15) . . ?
C35 C34 C39 117.81(18) . . ?
C35 C34 C33 119.01(18) . . ?
C39 C34 C33 123.18(18) . . ?
C36 C35 C34 121.4(2) . . ?
C37 C36 C35 120.4(2) . . ?
C36 C37 C38 119.6(2) . . ?
C37 C38 C39 120.2(2) . . ?
C34 C39 C38 120.7(2) . . ?
C21 C40 C41 136.27(14) . . ?
C21 C40 C31 129.60(14) . . ?
C41 C40 C31 90.47(11) . . ?
C42 C41 C40 136.23(14) . . ?
C42 C41 C51 129.74(14) . . ?
C40 C41 C51 90.40(11) . . ?
C41 C42 C11 118.08(14) . . ?
C41 C42 C43 125.32(15) . . ?
C11 C42 C43 116.37(13) . . ?
C42 C43 C44 112.83(14) . . ?
C45 C44 C43 111.58(14) . . ?
C50 C45 C46 117.88(17) . . ?
C50 C45 C44 120.97(17) . . ?
C46 C45 C44 121.14(17) . . ?
C47 C46 C45 121.24(19) . . ?
C48 C47 C46 120.1(2) . . ?
C47 C48 C49 119.39(19) . . ?
C48 C49 C50 120.5(2) . . ?
C45 C50 C49 120.80(19) . . ?
C41 C51 C52 113.30(12) . . ?
C41 C51 C53 111.71(12) . . ?
C52 C51 C53 112.81(13) . . ?
C41 C51 C31 84.61(11) . . ?
C52 C51 C31 119.75(13) . . ?
C53 C51 C31 111.60(12) . . ?
C12 C52 C51 114.02(13) . . ?
C54 C53 C51 116.69(13) . . ?
C55 C54 C53 110.99(14) . . ?
C56 C55 C60 118.2(2) . . ?
C56 C55 C54 121.14(18) . . ?
C60 C55 C54 120.7(2) . . ?
C57 C56 C55 121.0(3) . . ?
C58 C57 C56 120.4(3) . . ?
C57 C58 C59 119.7(3) . . ?
C58 C59 C60 120.6(3) . . ?
C55 C60 C59 120.0(3) . . ?
C2 B3 C1 57.35(9) . . ?
C2 B3 B8 105.85(14) . . ?
C1 B3 B8 106.14(15) . . ?
C2 B3 B4 105.20(14) . . ?
C1 B3 B4 58.89(11) . . ?
B8 B3 B4 60.82(13) . . ?
C2 B3 B7 58.91(10) . . ?
C1 B3 B7 105.38(13) . . ?
B8 B3 B7 60.47(12) . . ?
B4 B3 B7 108.80(15) . . ?
C1 B4 B3 59.83(10) . . ?
C1 B4 B5 59.17(11) . . ?
B3 B4 B5 108.63(14) . . ?
C1 B4 B9 105.58(14) . . ?
B3 B4 B9 107.65(15) . . ?
B5 B4 B9 59.88(13) . . ?
C1 B4 B8 105.78(14) . . ?
B3 B4 B8 59.42(12) . . ?
B5 B4 B8 108.04(15) . . ?
B9 B4 B8 59.95(13) . . ?
C1 B5 B6 59.26(10) . . ?
C1 B5 B9 105.50(15) . . ?
B6 B5 B9 107.98(16) . . ?
C1 B5 B4 58.87(11) . . ?
B6 B5 B4 108.11(14) . . ?
B9 B5 B4 60.08(13) . . ?
C1 B5 B10 105.49(14) . . ?
B6 B5 B10 59.46(12) . . ?
B9 B5 B10 60.55(13) . . ?
B4 B5 B10 108.48(16) . . ?
C1 B6 C2 57.32(9) . . ?
C1 B6 B10 106.21(14) . . ?
C2 B6 B10 105.57(14) . . ?
C1 B6 B5 59.13(10) . . ?
C2 B6 B5 105.03(13) . . ?
B10 B6 B5 60.51(12) . . ?
C1 B6 B11 105.06(13) . . ?
C2 B6 B11 58.44(10) . . ?
B10 B6 B11 60.54(12) . . ?
B5 B6 B11 108.37(15) . . ?
C2 B7 B3 59.37(10) . . ?
C2 B7 B11 58.80(10) . . ?
B3 B7 B11 108.15(14) . . ?
C2 B7 B8 105.45(14) . . ?
B3 B7 B8 59.49(12) . . ?
B11 B7 B8 108.29(16) . . ?
C2 B7 B12 105.37(15) . . ?
B3 B7 B12 107.84(15) . . ?
B11 B7 B12 60.08(12) . . ?
B8 B7 B12 60.29(13) . . ?
B3 B8 B7 60.04(11) . . ?
B3 B8 B9 107.82(16) . . ?
B7 B8 B9 107.86(16) . . ?
B3 B8 B4 59.75(12) . . ?
B7 B8 B4 107.62(15) . . ?
B9 B8 B4 59.84(13) . . ?
B3 B8 B12 108.00(15) . . ?
B7 B8 B12 59.94(12) . . ?
B9 B8 B12 60.02(13) . . ?
B4 B8 B12 107.73(17) . . ?
B5 B9 B4 60.04(12) . . ?
B5 B9 B8 108.37(15) . . ?
B4 B9 B8 60.21(13) . . ?
B5 B9 B12 108.03(15) . . ?
B4 B9 B12 108.14(16) . . ?
B8 B9 B12 60.17(14) . . ?
B5 B9 B10 59.91(13) . . ?
B4 B9 B10 107.95(15) . . ?
B8 B9 B10 108.24(16) . . ?
B12 B9 B10 59.97(13) . . ?
B6 B10 B5 60.02(11) . . ?
B6 B10 B11 60.13(11) . . ?
B5 B10 B11 107.67(14) . . ?
B6 B10 B12 108.08(15) . . ?
B5 B10 B12 107.56(16) . . ?
B11 B10 B12 59.79(13) . . ?
B6 B10 B9 107.62(15) . . ?
B5 B10 B9 59.54(12) . . ?
B11 B10 B9 107.28(16) . . ?
B12 B10 B9 59.77(13) . . ?
C2 B11 B7 59.00(10) . . ?
C2 B11 B6 59.70(10) . . ?
B7 B11 B6 108.55(13) . . ?
C2 B11 B12 105.53(14) . . ?
B7 B11 B12 60.08(12) . . ?
B6 B11 B12 107.77(15) . . ?
C2 B11 B10 105.60(14) . . ?
B7 B11 B10 108.33(15) . . ?
B6 B11 B10 59.33(12) . . ?
B12 B11 B10 60.20(13) . . ?
B11 B12 B7 59.84(12) . . ?
B11 B12 B9 107.84(16) . . ?
B7 B12 B9 107.56(15) . . ?
B11 B12 B8 107.69(15) . . ?
B7 B12 B8 59.77(12) . . ?
B9 B12 B8 59.82(14) . . ?
B11 B12 B10 60.01(12) . . ?
B7 B12 B10 107.99(15) . . ?
B9 B12 B10 60.26(14) . . ?
B8 B12 B10 108.18(16) . . ?
C12 B13 C11 57.12(10) . . ?
C12 B13 B17 58.77(11) . . ?
C11 B13 B17 105.11(14) . . ?
C12 B13 B18 105.41(15) . . ?
C11 B13 B18 105.61(14) . . ?
B17 B13 B18 60.51(14) . . ?
C12 B13 B14 104.80(14) . . ?
C11 B13 B14 58.68(11) . . ?
B17 B13 B14 108.75(15) . . ?
B18 B13 B14 60.65(13) . . ?
C11 B14 B13 59.49(11) . . ?
C11 B14 B15 59.38(11) . . ?
B13 B14 B15 108.58(15) . . ?
C11 B14 B18 105.24(16) . . ?
B13 B14 B18 59.37(12) . . ?
B15 B14 B18 107.69(17) . . ?
C11 B14 B19 105.28(17) . . ?
B13 B14 B19 107.34(16) . . ?
B15 B14 B19 59.73(13) . . ?
B18 B14 B19 59.65(13) . . ?
C11 B15 B16 59.43(10) . . ?
C11 B15 B19 105.09(15) . . ?
B16 B15 B19 107.87(16) . . ?
C11 B15 B20 104.99(14) . . ?
B16 B15 B20 59.29(13) . . ?
B19 B15 B20 60.27(15) . . ?
C11 B15 B14 58.55(11) . . ?
B16 B15 B14 108.31(14) . . ?
B19 B15 B14 60.30(14) . . ?
B20 B15 B14 108.36(16) . . ?
C11 B16 C12 56.86(9) . . ?
C11 B16 B20 105.73(16) . . ?
C12 B16 B20 105.02(15) . . ?
C11 B16 B21 104.58(14) . . ?
C12 B16 B21 58.34(10) . . ?
B20 B16 B21 60.34(13) . . ?
C11 B16 B15 59.15(11) . . ?
C12 B16 B15 104.78(14) . . ?
B20 B16 B15 60.53(13) . . ?
B21 B16 B15 108.39(16) . . ?
C12 B17 B13 59.85(11) . . ?
C12 B17 B18 105.77(15) . . ?
B13 B17 B18 59.91(13) . . ?
C12 B17 B22 105.11(15) . . ?
B13 B17 B22 108.17(16) . . ?
B18 B17 B22 60.07(15) . . ?
C12 B17 B21 58.58(11) . . ?
B13 B17 B21 108.57(14) . . ?
B18 B17 B21 108.13(16) . . ?
B22 B17 B21 59.92(14) . . ?
B13 B18 B17 59.58(12) . . ?
B13 B18 B22 107.83(17) . . ?
B17 B18 B22 59.97(14) . . ?
B13 B18 B19 108.24(16) . . ?
B17 B18 B19 107.96(19) . . ?
B22 B18 B19 60.07(15) . . ?
B13 B18 B14 59.98(12) . . ?
B17 B18 B14 107.48(16) . . ?
B22 B18 B14 107.96(17) . . ?
B19 B18 B14 60.18(13) . . ?
B15 B19 B18 108.30(15) . . ?
B15 B19 B22 107.96(18) . . ?
B18 B19 B22 59.94(15) . . ?
B15 B19 B20 59.97(14) . . ?
B18 B19 B20 108.12(18) . . ?
B22 B19 B20 59.99(15) . . ?
B15 B19 B14 59.97(12) . . ?
B18 B19 B14 60.17(13) . . ?
B22 B19 B14 107.85(16) . . ?
B20 B19 B14 107.86(16) . . ?
B16 B20 B21 60.27(12) . . ?
B16 B20 B15 60.18(12) . . ?
B21 B20 B15 108.06(14) . . ?
B16 B20 B22 108.29(15) . . ?
B21 B20 B22 60.02(14) . . ?
B15 B20 B22 107.66(18) . . ?
B16 B20 B19 108.16(16) . . ?
B21 B20 B19 107.90(17) . . ?
B15 B20 B19 59.76(14) . . ?
B22 B20 B19 59.81(16) . . ?
C12 B21 B16 59.87(10) . . ?
C12 B21 B20 105.46(15) . . ?
B16 B21 B20 59.40(12) . . ?
C12 B21 B22 104.89(17) . . ?
B16 B21 B22 107.73(17) . . ?
B20 B21 B22 60.19(14) . . ?
C12 B21 B17 58.53(11) . . ?
B16 B21 B17 108.29(15) . . ?
B20 B21 B17 107.88(18) . . ?
B22 B21 B17 59.68(13) . . ?
B17 B22 B18 59.96(14) . . ?
B17 B22 B19 107.89(17) . . ?
B18 B22 B19 59.99(15) . . ?
B17 B22 B21 60.39(13) . . ?
B18 B22 B21 108.42(15) . . ?
B19 B22 B21 108.04(17) . . ?
B17 B22 B20 108.14(16) . . ?
B18 B22 B20 108.32(17) . . ?
B19 B22 B20 60.20(15) . . ?
B21 B22 B20 59.80(14) . . ?

loop_
_geom_bond_atom_site_label_1
_geom_bond_atom_site_label_2
_geom_bond_distance
_geom_bond_site_symmetry_2
_geom_bond_publ_flag
C1 C21 1.503(2) . ?
C1 C2 1.660(2) . ?
C1 B4 1.718(3) . ?
C1 B5 1.724(2) . ?
C1 B6 1.726(2) . ?
C1 B3 1.735(3) . ?
C2 C30 1.526(2) . ?
C2 B11 1.712(2) . ?
C2 B7 1.715(2) . ?
C2 B3 1.724(2) . ?
C2 B6 1.734(2) . ?
C11 C42 1.502(2) . ?
C11 C12 1.654(2) . ?
C11 B14 1.717(3) . ?
C11 B13 1.731(2) . ?
C11 B15 1.732(2) . ?
C11 B16 1.737(3) . ?
C12 C52 1.527(2) . ?
C12 B17 1.710(3) . ?
C12 B21 1.710(2) . ?
C12 B13 1.729(3) . ?
C12 B16 1.738(2) . ?
C21 C40 1.338(2) . ?
C21 C22 1.514(2) . ?
C22 C23 1.544(3) . ?
C23 C24 1.499(3) . ?
C24 C25 1.375(3) . ?
C24 C29 1.382(3) . ?
C25 C26 1.364(4) . ?
C26 C27 1.360(4) . ?
C27 C28 1.391(4) . ?
C28 C29 1.377(3) . ?
C30 C31 1.539(2) . ?
C31 C40 1.534(2) . ?
C31 C32 1.538(2) . ?
C31 C51 1.639(2) . ?
C32 C33 1.553(2) . ?
C33 C34 1.510(2) . ?
C34 C35 1.380(3) . ?
C34 C39 1.381(3) . ?
C35 C36 1.372(3) . ?
C36 C37 1.361(4) . ?
C37 C38 1.373(4) . ?
C38 C39 1.382(3) . ?
C40 C41 1.476(2) . ?
C41 C42 1.333(2) . ?
C41 C51 1.534(2) . ?
C42 C43 1.510(2) . ?
C43 C44 1.533(2) . ?
C44 C45 1.507(2) . ?
C45 C50 1.376(3) . ?
C45 C46 1.377(3) . ?
C46 C47 1.376(3) . ?
C47 C48 1.364(3) . ?
C48 C49 1.365(3) . ?
C49 C50 1.377(3) . ?
C51 C52 1.537(2) . ?
C51 C53 1.542(2) . ?
C53 C54 1.532(2) . ?
C54 C55 1.506(2) . ?
C55 C56 1.378(3) . ?
C55 C60 1.384(3) . ?
C56 C57 1.372(3) . ?
C57 C58 1.358(5) . ?
C58 C59 1.360(5) . ?
C59 C60 1.386(4) . ?
B3 B8 1.754(3) . ?
B3 B4 1.760(3) . ?
B3 B7 1.764(3) . ?
B4 B5 1.772(3) . ?
B4 B9 1.772(3) . ?
B4 B8 1.779(3) . ?
B5 B6 1.767(3) . ?
B5 B9 1.769(3) . ?
B5 B10 1.776(3) . ?
B6 B10 1.757(3) . ?
B6 B11 1.771(3) . ?
B7 B11 1.770(3) . ?
B7 B8 1.772(3) . ?
B7 B12 1.775(3) . ?
B8 B9 1.774(4) . ?
B8 B12 1.781(3) . ?
B9 B12 1.778(3) . ?
B9 B10 1.787(3) . ?
B10 B11 1.778(3) . ?
B10 B12 1.782(4) . ?
B11 B12 1.774(3) . ?
B13 B17 1.755(3) . ?
B13 B18 1.761(3) . ?
B13 B14 1.772(3) . ?
B14 B15 1.778(3) . ?
B14 B18 1.784(3) . ?
B14 B19 1.784(3) . ?
B15 B16 1.771(3) . ?
B15 B19 1.773(3) . ?
B15 B20 1.777(3) . ?
B16 B20 1.755(3) . ?
B16 B21 1.771(3) . ?
B17 B18 1.771(4) . ?
B17 B22 1.771(3) . ?
B17 B21 1.784(3) . ?
B18 B22 1.773(4) . ?
B18 B19 1.774(3) . ?
B19 B22 1.776(4) . ?
B19 B20 1.783(4) . ?
B20 B21 1.772(3) . ?
B20 B22 1.779(4) . ?
B21 B22 1.776(4) . ?
